data_7246899
loop_
_publ_author_name
'Pietrzak, Anna'
'Carr, Michael J.'
'Kaszy\'nski, Piotr'

_publ_section_title
;
 Substituent effects on the [1-closo-CB9H10]&#x2212; anion geometry:
 experimental and DFT studies
;
_journal_issue 26
_journal_name_full CrystEngComm
_journal_page_first 3790
_journal_page_last 3798
_journal_paper_doi 10.1039/D3CE00357D
_journal_volume 25
_journal_year 2023
_chemical_formula_moiety 'C6 H14 B9 N'
_chemical_formula_sum 'C6 H14 B9 N'
_chemical_formula_weight 197.47
_space_group_IT_number 14
_space_group_name_Hall '-P 2ybc'
_space_group_name_H-M_alt 'P 1 21/c 1'
_symmetry_cell_setting monoclinic
_symmetry_space_group_name_H-M 'P 1 21/c 1'
_atom_sites_solution_hydrogens geom
_atom_sites_solution_primary direct
_atom_sites_solution_secondary difmap
_audit_creation_method SHELXL-97
_audit_update_record
;
2022-11-21 deposited with the CCDC.	2023-06-15 downloaded from the CCDC.
;
_cell_angle_alpha 90.00
_cell_angle_beta 130.476(3)
_cell_angle_gamma 90.00
_cell_formula_units_Z 4
_cell_length_a 10.1476(4)
_cell_length_b 10.8518(5)
_cell_length_c 13.7392(6)
_cell_measurement_reflns_used 7321`
_cell_measurement_temperature 195(2)
_cell_measurement_theta_max 26.0
_cell_measurement_theta_min 3.24
_cell_volume 1150.87(10)
_computing_cell_refinement
;
  DENZO-SMN and COLLECT (Otwinowski & Minor, 1996)
;
_computing_data_collection
;
  DENZO-SMN and COLLECT (Otwinowski & Minor, 1996)
;
_computing_data_reduction
;
  DENZO-SMN and COLLECT (Otwinowski & Minor, 1996)
;
_computing_molecular_graphics
;
  ORTEP3 for Windows (Farrugia, 1997)
  XSeed (Barbour, 2001)
;
_computing_publication_material
;
'enCIFer (CCDC, 2002)'
;
_computing_structure_refinement
;
  SHELXS-97 (Sheldrick, 1986)
;
_computing_structure_solution
;
  SHELXS-97 (Sheldrick, 1986)
;
_diffrn_ambient_temperature 195(2)
_diffrn_measured_fraction_theta_full 0.970
_diffrn_measured_fraction_theta_max 0.970
_diffrn_measurement_device_type 'Nonius KappaCCD'
_diffrn_measurement_method
;
   Detector set at 30mm from sample with different 2theta offsets 
   1 degree phi exposures for chi=0 degree settings
   1 degree omega exposures for chi=90 degree settings
;
_diffrn_radiation_collimation miracol
_diffrn_radiation_detector 'CCD plate'
_diffrn_radiation_monochromator graphite
_diffrn_radiation_source 'Fine-focus Sealed tube'
_diffrn_radiation_type MoK\a
_diffrn_radiation_wavelength 0.71073
_diffrn_reflns_av_R_equivalents 0.1109
_diffrn_reflns_av_sigmaI/netI 0.0681
_diffrn_reflns_limit_h_max 12
_diffrn_reflns_limit_h_min -12
_diffrn_reflns_limit_k_max 13
_diffrn_reflns_limit_k_min -13
_diffrn_reflns_limit_l_max 16
_diffrn_reflns_limit_l_min -16
_diffrn_reflns_number 9290
_diffrn_reflns_theta_full 26.00
_diffrn_reflns_theta_max 26.00
_diffrn_reflns_theta_min 3.24
_exptl_absorpt_coefficient_mu 0.055
_exptl_absorpt_correction_T_max 0.9962
_exptl_absorpt_correction_T_min 0.9686
_exptl_absorpt_correction_type multi-scan
_exptl_absorpt_process_details
;
 Using multiple and symmetry-related data measurements via the program SORTAV
 See R.H. Blessing, Acta Cryst (1995), A51, 33-38 
;
_exptl_crystal_colour Colourless
_exptl_crystal_density_diffrn 1.140
_exptl_crystal_density_method 'not measured'
_exptl_crystal_description needle
_exptl_crystal_F_000 408
_exptl_crystal_size_max 0.59
_exptl_crystal_size_mid 0.26
_exptl_crystal_size_min 0.07
_refine_diff_density_max 0.261
_refine_diff_density_min -0.219
_refine_diff_density_rms 0.046
_refine_ls_extinction_method none
_refine_ls_goodness_of_fit_ref 1.024
_refine_ls_hydrogen_treatment constr
_refine_ls_matrix_type full
_refine_ls_number_parameters 159
_refine_ls_number_reflns 2200
_refine_ls_number_restraints 0
_refine_ls_restrained_S_all 1.024
_refine_ls_R_factor_all 0.0662
_refine_ls_R_factor_gt 0.0564
_refine_ls_shift/su_max 0.000
_refine_ls_shift/su_mean 0.000
_refine_ls_structure_factor_coef Fsqd
_refine_ls_weighting_details 'w=1/[\s^2^(Fo^2^)+(0.0946P)^2^+0.2287P] where P=(Fo^2^+2Fc^2^)/3'
_refine_ls_weighting_scheme calc
_refine_ls_wR_factor_gt 0.1502
_refine_ls_wR_factor_ref 0.1613
_reflns_number_gt 1843
_reflns_number_total 2200
_reflns_threshold_expression >2sigma(I)
_cod_data_source_file d3ce00357d2.cif
_cod_data_source_block 1m_af110a
_cod_depositor_comments 'Adding full bibliography for 7246896--7246900.cif.'
_cod_original_cell_volume 1150.87(9)
_cod_original_sg_symbol_H-M P21/c
_cod_database_code 7246899

loop_
_symmetry_equiv_pos_as_xyz
'x, y, z'
'-x, y+1/2, -z+1/2'
'-x, -y, -z'
'x, -y-1/2, z-1/2'

loop_
_atom_site_label
_atom_site_type_symbol
_atom_site_fract_x
_atom_site_fract_y
_atom_site_fract_z
_atom_site_U_iso_or_equiv
_atom_site_adp_type
_atom_site_occupancy
_atom_site_symmetry_multiplicity
_atom_site_calc_flag
_atom_site_refinement_flags
_atom_site_disorder_assembly
_atom_site_disorder_group
N16 N 0.28012(16) -0.07087(11) 0.21591(12) 0.0299(3) Uani 1 1 d . . .
H16 H 0.2295 -0.0404 0.2487 0.051(5) Uiso 1 1 d R . .
C1 C 0.05088(18) -0.22192(12) 0.11838(13) 0.0270(4) Uani 1 1 d . . .
C11 C 0.19880(18) -0.16924(12) 0.13687(14) 0.0270(4) Uani 1 1 d . . .
C12 C 0.2602(2) -0.21190(14) 0.07805(15) 0.0340(4) Uani 1 1 d . . .
H12 H 0.1969 -0.2808 0.0175 0.046(5) Uiso 1 1 d R . .
C13 C 0.3995(2) -0.15503(15) 0.10091(16) 0.0379(4) Uani 1 1 d . . .
H13 H 0.4482 -0.1901 0.0592 0.048(5) Uiso 1 1 d R . .
C14 C 0.4790(2) -0.05535(15) 0.18302(16) 0.0363(4) Uani 1 1 d . . .
H14 H 0.5780 -0.0129 0.2026 0.057(6) Uiso 1 1 d R . .
C15 C 0.41576(19) -0.01392(14) 0.23917(15) 0.0336(4) Uani 1 1 d . . .
H15 H 0.4603 0.0526 0.2971 0.042(5) Uiso 1 1 d R . .
B2 B 0.0191(2) -0.21572(15) 0.21899(16) 0.0302(4) Uani 1 1 d . . .
H2 H 0.1218 -0.1663 0.3143 0.040(5) Uiso 1 1 d R . .
B3 B 0.0367(2) -0.35984(15) 0.15480(17) 0.0329(4) Uani 1 1 d . . .
H3 H 0.1524 -0.4245 0.1992 0.045(5) Uiso 1 1 d R . .
B4 B -0.1097(2) -0.29346(15) -0.00759(16) 0.0314(4) Uani 1 1 d . . .
H4 H -0.1068 -0.3132 -0.0889 0.050(5) Uiso 1 1 d R . .
B5 B -0.1266(2) -0.15024(14) 0.05720(16) 0.0288(4) Uani 1 1 d . . .
H5 H -0.1364 -0.0557 0.0245 0.043(5) Uiso 1 1 d R . .
B6 B -0.0943(2) -0.35289(17) 0.20097(18) 0.0362(4) Uani 1 1 d . . .
H6 H -0.0410 -0.4011 0.2957 0.047(5) Uiso 1 1 d R . .
B7 B -0.1860(2) -0.40757(15) 0.04085(17) 0.0330(4) Uani 1 1 d . . .
H7 H -0.2185 -0.5047 -0.0048 0.042(5) Uiso 1 1 d R . .
B8 B -0.3014(2) -0.26039(16) -0.02833(17) 0.0324(4) Uani 1 1 d . . .
H8 H -0.4240 -0.2369 -0.1272 0.038(4) Uiso 1 1 d R . .
B9 B -0.2096(2) -0.20566(17) 0.13162(18) 0.0342(4) Uani 1 1 d . . .
H9 H -0.2549 -0.1344 0.1692 0.050(5) Uiso 1 1 d R . .
B10 B -0.3090(2) -0.34506(17) 0.07154(18) 0.0364(4) Uani 1 1 d . . .
H10 H -0.4255 -0.3828 0.0582 0.056(6) Uiso 1 1 d R . .

loop_
_atom_site_aniso_label
_atom_site_aniso_U_11
_atom_site_aniso_U_22
_atom_site_aniso_U_33
_atom_site_aniso_U_23
_atom_site_aniso_U_13
_atom_site_aniso_U_12
N16 0.0310(7) 0.0295(7) 0.0302(7) -0.0016(5) 0.0204(6) 0.0000(5)
C1 0.0297(8) 0.0248(7) 0.0266(7) -0.0002(5) 0.0183(7) -0.0002(5)
C11 0.0277(7) 0.0248(7) 0.0249(7) 0.0025(5) 0.0155(6) 0.0021(5)
C12 0.0380(9) 0.0312(8) 0.0378(9) -0.0017(6) 0.0268(8) 0.0006(6)
C13 0.0381(9) 0.0398(9) 0.0450(10) 0.0024(7) 0.0311(8) 0.0047(7)
C14 0.0304(8) 0.0377(9) 0.0415(9) 0.0047(7) 0.0236(7) 0.0015(6)
C15 0.0309(8) 0.0322(8) 0.0339(8) -0.0007(6) 0.0193(7) -0.0030(6)
B2 0.0327(9) 0.0312(9) 0.0275(9) -0.0009(6) 0.0199(8) -0.0031(6)
B3 0.0334(9) 0.0259(8) 0.0364(10) 0.0026(7) 0.0213(8) 0.0006(6)
B4 0.0372(9) 0.0273(8) 0.0299(9) -0.0033(6) 0.0219(8) -0.0033(7)
B5 0.0287(8) 0.0238(8) 0.0294(9) 0.0001(6) 0.0168(7) 0.0004(6)
B6 0.0408(10) 0.0349(9) 0.0334(10) 0.0021(7) 0.0242(9) -0.0055(7)
B7 0.0366(9) 0.0245(8) 0.0349(10) -0.0009(6) 0.0219(8) -0.0023(6)
B8 0.0297(8) 0.0277(8) 0.0320(9) -0.0010(6) 0.0166(7) -0.0013(6)
B9 0.0333(9) 0.0344(9) 0.0393(10) -0.0068(7) 0.0255(8) -0.0041(7)
B10 0.0370(10) 0.0339(9) 0.0409(10) -0.0030(7) 0.0265(9) -0.0065(7)

loop_
_atom_type_symbol
_atom_type_description
_atom_type_scat_dispersion_real
_atom_type_scat_dispersion_imag
_atom_type_scat_source
C C 0.0033 0.0016 'International Tables Vol C Tables 4.2.6.8 and 6.1.1.4'
H H 0.0000 0.0000 'International Tables Vol C Tables 4.2.6.8 and 6.1.1.4'
B B 0.0013 0.0007 'International Tables Vol C Tables 4.2.6.8 and 6.1.1.4'
N N 0.0061 0.0033 'International Tables Vol C Tables 4.2.6.8 and 6.1.1.4'

loop_
_geom_angle_atom_site_label_1
_geom_angle_atom_site_label_2
_geom_angle_atom_site_label_3
_geom_angle
_geom_angle_site_symmetry_1
_geom_angle_site_symmetry_3
_geom_angle_publ_flag
C15 N16 C11 123.34(13) . . ?
C15 N16 H16 121.3 . . ?
C11 N16 H16 115.1 . . ?
C11 C1 B5 125.09(12) . . ?
C11 C1 B4 125.62(12) . . ?
B5 C1 B4 70.30(10) . . ?
C11 C1 B2 125.96(12) . . ?
B5 C1 B2 69.44(10) . . ?
B4 C1 B2 108.40(12) . . ?
C11 C1 B3 126.52(12) . . ?
B5 C1 B3 108.39(12) . . ?
B4 C1 B3 69.78(10) . . ?
B2 C1 B3 70.43(10) . . ?
N16 C11 C12 117.48(13) . . ?
N16 C11 C1 117.94(13) . . ?
C12 C11 C1 124.58(13) . . ?
C13 C12 C11 120.11(14) . . ?
C13 C12 H12 122.8 . . ?
C11 C12 H12 117.1 . . ?
C12 C13 C14 120.30(15) . . ?
C12 C13 H13 119.6 . . ?
C14 C13 H13 120.1 . . ?
C15 C14 C13 118.74(15) . . ?
C15 C14 H14 118.1 . . ?
C13 C14 H14 123.2 . . ?
N16 C15 C14 120.01(14) . . ?
N16 C15 H15 114.1 . . ?
C14 C15 H15 125.9 . . ?
C1 B2 B9 108.70(12) . . ?
C1 B2 B6 108.30(12) . . ?
B9 B2 B6 61.57(10) . . ?
C1 B2 B5 55.22(9) . . ?
B9 B2 B5 59.40(10) . . ?
B6 B2 B5 102.32(11) . . ?
C1 B2 B3 54.84(9) . . ?
B9 B2 B3 102.38(11) . . ?
B6 B2 B3 59.23(10) . . ?
B5 B2 B3 90.07(10) . . ?
C1 B2 H2 117.3 . . ?
B9 B2 H2 123.8 . . ?
B6 B2 H2 124.8 . . ?
B5 B2 H2 128.5 . . ?
B3 B2 H2 129.7 . . ?
C1 B3 B7 108.16(12) . . ?
C1 B3 B6 107.68(12) . . ?
B7 B3 B6 61.49(10) . . ?
C1 B3 B4 55.01(9) . . ?
B7 B3 B4 59.26(9) . . ?
B6 B3 B4 102.10(12) . . ?
C1 B3 B2 54.72(8) . . ?
B7 B3 B2 101.64(11) . . ?
B6 B3 B2 58.67(9) . . ?
B4 B3 B2 89.73(10) . . ?
C1 B3 H3 117.8 . . ?
B7 B3 H3 124.2 . . ?
B6 B3 H3 124.8 . . ?
B4 B3 H3 128.8 . . ?
B2 B3 H3 130.0 . . ?
C1 B4 B7 108.20(12) . . ?
C1 B4 B8 107.95(12) . . ?
B7 B4 B8 61.23(9) . . ?
C1 B4 B3 55.21(9) . . ?
B7 B4 B3 59.10(9) . . ?
B8 B4 B3 101.99(12) . . ?
C1 B4 B5 54.83(8) . . ?
B7 B4 B5 101.73(11) . . ?
B8 B4 B5 58.96(9) . . ?
B3 B4 B5 89.98(11) . . ?
C1 B4 H4 119.0 . . ?
B7 B4 H4 121.1 . . ?
B8 B4 H4 125.7 . . ?
B3 B4 H4 126.2 . . ?
B5 B4 H4 133.4 . . ?
C1 B5 B9 108.65(12) . . ?
C1 B5 B8 108.29(11) . . ?
B9 B5 B8 61.52(10) . . ?
C1 B5 B2 55.34(9) . . ?
B9 B5 B2 59.23(10) . . ?
B8 B5 B2 102.19(11) . . ?
C1 B5 B4 54.87(9) . . ?
B9 B5 B4 102.47(11) . . ?
B8 B5 B4 59.29(9) . . ?
B2 B5 B4 90.23(10) . . ?
C1 B5 H5 116.0 . . ?
B9 B5 H5 126.4 . . ?
B8 B5 H5 124.3 . . ?
B2 B5 H5 130.2 . . ?
B4 B5 H5 126.8 . . ?
B10 B6 B2 111.97(13) . . ?
B10 B6 B3 111.73(13) . . ?
B2 B6 B3 62.10(10) . . ?
B10 B6 B9 57.44(10) . . ?
B2 B6 B9 59.16(9) . . ?
B3 B6 B9 102.71(11) . . ?
B10 B6 B7 57.06(10) . . ?
B2 B6 B7 102.29(12) . . ?
B3 B6 B7 58.98(10) . . ?
B9 B6 B7 90.16(11) . . ?
B10 B6 H6 123.0 . . ?
B2 B6 H6 115.3 . . ?
B3 B6 H6 117.5 . . ?
B9 B6 H6 130.5 . . ?
B7 B6 H6 134.4 . . ?
B10 B7 B3 112.34(13) . . ?
B10 B7 B4 112.26(12) . . ?
B3 B7 B4 61.64(10) . . ?
B10 B7 B8 57.11(10) . . ?
B3 B7 B8 102.63(11) . . ?
B4 B7 B8 59.60(9) . . ?
B10 B7 B6 57.17(10) . . ?
B3 B7 B6 59.53(10) . . ?
B4 B7 B6 102.39(11) . . ?
B8 B7 B6 89.78(11) . . ?
B10 B7 H7 120.1 . . ?
B3 B7 H7 119.2 . . ?
B4 B7 H7 117.7 . . ?
B8 B7 H7 130.4 . . ?
B6 B7 H7 133.2 . . ?
B10 B8 B5 111.99(12) . . ?
B10 B8 B4 111.99(12) . . ?
B5 B8 B4 61.75(9) . . ?
B10 B8 B7 57.23(10) . . ?
B5 B8 B7 102.25(11) . . ?
B4 B8 B7 59.17(9) . . ?
B10 B8 B9 57.45(10) . . ?
B5 B8 B9 59.15(9) . . ?
B4 B8 B9 102.54(11) . . ?
B7 B8 B9 90.24(11) . . ?
B10 B8 H8 120.3 . . ?
B5 B8 H8 119.1 . . ?
B4 B8 H8 118.0 . . ?
B7 B8 H8 131.0 . . ?
B9 B8 H8 132.4 . . ?
B10 B9 B2 111.80(13) . . ?
B10 B9 B5 111.68(13) . . ?
B2 B9 B5 61.37(9) . . ?
B10 B9 B6 57.14(10) . . ?
B2 B9 B6 59.27(10) . . ?
B5 B9 B6 102.09(12) . . ?
B10 B9 B8 56.92(10) . . ?
B2 B9 B8 102.16(11) . . ?
B5 B9 B8 59.34(9) . . ?
B6 B9 B8 89.82(11) . . ?
B10 B9 H9 121.3 . . ?
B2 B9 H9 116.8 . . ?
B5 B9 H9 119.4 . . ?
B6 B9 H9 130.0 . . ?
B8 B9 H9 134.2 . . ?
B8 B10 B7 65.66(11) . . ?
B8 B10 B6 99.97(12) . . ?
B7 B10 B6 65.78(11) . . ?
B8 B10 B9 65.63(11) . . ?
B7 B10 B9 100.13(12) . . ?
B6 B10 B9 65.42(11) . . ?
B8 B10 H10 130.4 . . ?
B7 B10 H10 131.7 . . ?
B6 B10 H10 129.6 . . ?
B9 B10 H10 128.2 . . ?

loop_
_geom_bond_atom_site_label_1
_geom_bond_atom_site_label_2
_geom_bond_distance
_geom_bond_site_symmetry_2
_geom_bond_publ_flag
N16 C15 1.3444(19) . ?
N16 C11 1.3551(19) . ?
N16 H16 0.9370 . ?
C1 C11 1.4660(19) . ?
C1 B5 1.609(2) . ?
C1 B4 1.610(2) . ?
C1 B2 1.612(2) . ?
C1 B3 1.614(2) . ?
C11 C12 1.381(2) . ?
C12 C13 1.379(2) . ?
C12 H12 0.9845 . ?
C13 C14 1.383(2) . ?
C13 H13 1.0415 . ?
C14 C15 1.361(2) . ?
C14 H14 0.9704 . ?
C15 H15 0.9439 . ?
B2 B9 1.796(2) . ?
B2 B6 1.798(2) . ?
B2 B5 1.835(2) . ?
B2 B3 1.860(2) . ?
B2 H2 1.1475 . ?
B3 B7 1.798(2) . ?
B3 B6 1.808(3) . ?
B3 B4 1.844(2) . ?
B3 H3 1.1455 . ?
B4 B7 1.801(2) . ?
B4 B8 1.809(2) . ?
B4 B5 1.853(2) . ?
B4 H4 1.1572 . ?
B5 B9 1.799(3) . ?
B5 B8 1.803(2) . ?
B5 H5 1.0988 . ?
B6 B10 1.699(3) . ?
B6 B9 1.839(3) . ?
B6 B7 1.844(3) . ?
B6 H6 1.1606 . ?
B7 B10 1.697(3) . ?
B7 B8 1.839(2) . ?
B7 H7 1.1599 . ?
B8 B10 1.694(2) . ?
B8 B9 1.842(2) . ?
B8 H8 1.1245 . ?
B9 B10 1.705(2) . ?
B9 H9 1.1771 . ?
B10 H10 1.1481 . ?
